data_8101084
loop_
_publ_author_name
'Jevric, M.'
'Taylor, D. K.'
'Tiekink, E. R. T.'

_publ_section_title
;
Crystal structure of 1-[(E)-2-[4-(trifluoromethyl)phenyl]-1-ethenyl]-
naphthalene, C~19~H~13~F~3~
;
_journal_issue 4
_journal_name_full 'Zeitschrift f\"ur Kristallographie - New Crystal Structures'
_journal_page_first 545
_journal_page_last 546
_journal_volume 216
_journal_year 2001
_chemical_formula_moiety 'C19 H13 F3 '
_chemical_formula_structural 'C19 H13 F3 '
_chemical_formula_sum 'C19 H13 F3'
_chemical_formula_weight 298.31
_space_group_IT_number 18
_symmetry_cell_setting orthorhombic
_symmetry_Int_Tables_number 18
_symmetry_space_group_name_Hall 'P 2 2ab'
_symmetry_space_group_name_H-M 'P 21 21 2'
_cell_angle_alpha 90
_cell_angle_beta 90
_cell_angle_gamma 90
_cell_formula_units_Z 8
_cell_length_a 14.983(5)
_cell_length_b 26.740(6)
_cell_length_c 7.120(3)
_cell_measurement_temperature 173
_cell_volume 2852(2)
_diffrn_ambient_temperature 173
_exptl_crystal_density_diffrn 1.389
_cod_original_formula_sum 'C19 H13 F3 '
_cod_database_code 8101084

loop_
_symmetry_equiv_pos_as_xyz
'  +x,  +y,  +z'
'  -x,  -y,  +z'
'1/2+x,1/2-y,  -z'
'1/2-x,1/2+y,  -z'

loop_
_atom_site_label
_atom_site_type_symbol
_atom_site_fract_x
_atom_site_fract_y
_atom_site_fract_z
_atom_site_U_iso_or_equiv
_atom_site_adp_type
_atom_site_occupancy
_atom_site_symmetry_multiplicity
_atom_site_calc_flag
_atom_site_refinement_flags
_atom_site_disorder_assembly
_atom_site_disorder_group
F1 F 0.6057(4) 0.31035(13) 1.5531(5) 0.1016(16) Uani 1 4 d . . .
F2 F 0.6861(3) 0.26814(15) 1.3731(7) 0.1081(17) Uani 1 4 d . . .
F3 F 0.5471(3) 0.25992(14) 1.3641(6) 0.0916(13) Uani 1 4 d . . .
F01 F 0.8848(4) 0.3030(2) 1.9601(8) 0.190(4) Uani 1 4 d . . .
F02 F 0.7548(3) 0.30185(18) 1.8994(8) 0.128(2) Uani 1 4 d . . .
F03 F 0.8380(5) 0.25730(14) 1.7593(7) 0.164(3) Uani 1 4 d . . .
C1 C 0.6443(3) 0.49153(17) 0.8171(7) 0.0372(11) Uani 1 4 d . . .
H1 H 0.6869 0.4978 0.9131 0.044(3) Uiso 1 4 calc R . .
C11 C 0.6356(3) 0.52871(18) 0.6669(7) 0.0367(11) Uani 1 4 d . . .
C2 C 0.5968(3) 0.44983(17) 0.8281(7) 0.0380(11) Uani 1 4 d . . .
H2 H 0.5545 0.4447 0.7307 0.044(3) Uiso 1 4 calc R . .
C12 C 0.6100(3) 0.51401(19) 0.4900(7) 0.0434(12) Uani 1 4 d . . .
H12 H 0.6026 0.4794 0.4647 0.044(3) Uiso 1 4 calc R . .
C13 C 0.5945(4) 0.5487(2) 0.3458(7) 0.0523(14) Uani 1 4 d . . .
H13 H 0.5776 0.5375 0.2243 0.044(3) Uiso 1 4 calc R . .
C14 C 0.6036(4) 0.5981(2) 0.3805(7) 0.0518(14) Uani 1 4 d . . .
H14 H 0.5915 0.6214 0.2829 0.044(3) Uiso 1 4 calc R . .
C14A C 0.6303(3) 0.61593(19) 0.5571(7) 0.0417(12) Uani 1 4 d . . .
C15 C 0.6401(4) 0.6675(2) 0.5962(9) 0.0542(15) Uani 1 4 d . . .
H15 H 0.6280 0.6911 0.5000 0.044(3) Uiso 1 4 calc R . .
C16 C 0.6663(4) 0.68390(19) 0.7664(9) 0.0537(15) Uani 1 4 d . . .
H16 H 0.6729 0.7188 0.7881 0.044(3) Uiso 1 4 calc R . .
C17 C 0.6836(3) 0.65023(19) 0.9102(9) 0.0483(13) Uani 1 4 d . . .
H17 H 0.7013 0.6623 1.0300 0.044(3) Uiso 1 4 calc R . .
C18 C 0.6753(3) 0.59989(17) 0.8810(7) 0.0407(12) Uani 1 4 d . . .
H18 H 0.6880 0.5773 0.9805 0.044(3) Uiso 1 4 calc R . .
C18A C 0.6481(3) 0.58106(18) 0.7039(7) 0.0357(11) Uani 1 4 d . . .
C01 C 0.8549(3) 0.50098(17) 1.2670(6) 0.0339(10) Uani 1 4 d . . .
H01 H 0.8142 0.5107 1.3627 0.044(3) Uiso 1 4 calc R . .
C011 C 0.8746(3) 0.53710(16) 1.1148(7) 0.0341(11) Uani 1 4 d . . .
C02 C 0.8913(3) 0.45573(16) 1.2766(7) 0.0364(10) Uani 1 4 d . . .
H02 H 0.9322 0.4472 1.1798 0.044(3) Uiso 1 4 calc R . .
C212 C 0.8964(3) 0.52036(18) 0.9372(7) 0.0422(12) Uani 1 4 d . . .
H012 H 0.8948 0.4855 0.9120 0.044(3) Uiso 1 4 calc R . .
C013 C 0.9206(3) 0.55316(19) 0.7936(7) 0.0474(13) Uani 1 4 d . . .
H013 H 0.9338 0.5405 0.6720 0.044(3) Uiso 1 4 calc R . .
C014 C 0.9254(3) 0.6030(2) 0.8272(7) 0.0458(12) Uani 1 4 d . . .
H014 H 0.9447 0.6249 0.7301 0.044(3) Uiso 1 4 calc R . .
C04A C 0.9020(3) 0.62300(17) 1.0051(7) 0.0400(12) Uani 1 4 d . . .
C015 C 0.9053(3) 0.67467(18) 1.0399(8) 0.0461(13) Uani 1 4 d . . .
H015 H 0.9245 0.6967 0.9432 0.044(3) Uiso 1 4 calc R . .
C016 C 0.8816(3) 0.69360(18) 1.2099(8) 0.0482(13) Uani 1 4 d . . .
H016 H 0.8843 0.7286 1.2313 0.044(3) Uiso 1 4 calc R . .
C017 C 0.8532(3) 0.66174(18) 1.3532(8) 0.0458(13) Uani 1 4 d . . .
H017 H 0.8355 0.6753 1.4707 0.044(3) Uiso 1 4 calc R . .
C018 C 0.8507(3) 0.61108(18) 1.3256(7) 0.0400(11) Uani 1 4 d . . .
H018 H 0.8321 0.5898 1.4250 0.044(3) Uiso 1 4 calc R . .
C08A C 0.8753(3) 0.59013(16) 1.1513(7) 0.0325(10) Uani 1 4 d . . .
C21 C 0.6014(3) 0.41074(15) 0.9709(6) 0.0327(10) Uani 1 4 d . . .
C22 C 0.6539(3) 0.41485(18) 1.1338(7) 0.0405(11) Uani 1 4 d . . .
H22 H 0.6885 0.4441 1.1534 0.044(3) Uiso 1 4 calc R . .
C23 C 0.6558(3) 0.37712(17) 1.2656(7) 0.0399(11) Uani 1 4 d . . .
H23 H 0.6907 0.3808 1.3761 0.044(3) Uiso 1 4 calc R . .
C24 C 0.6068(3) 0.33398(15) 1.2368(6) 0.0342(10) Uani 1 4 d . . .
C27 C 0.6117(4) 0.29371(18) 1.3780(8) 0.0467(13) Uani 1 4 d . . .
C25 C 0.5556(3) 0.32866(17) 1.0772(7) 0.0381(11) Uani 1 4 d . . .
H25 H 0.5226 0.2988 1.0567 0.044(3) Uiso 1 4 calc R . .
C26 C 0.5525(3) 0.36721(16) 0.9464(7) 0.0345(11) Uani 1 4 d . . .
H26 H 0.5161 0.3637 0.8379 0.044(3) Uiso 1 4 calc R . .
C021 C 0.8752(3) 0.41757(17) 1.4197(7) 0.0343(11) Uani 1 4 d . . .
C022 C 0.8285(3) 0.42695(17) 1.5859(7) 0.0397(12) Uani 1 4 d . . .
H022 H 0.8063 0.4596 1.6097 0.044(3) Uiso 1 4 calc R . .
C023 C 0.8142(3) 0.38971(17) 1.7152(7) 0.0398(11) Uani 1 4 d . . .
H023 H 0.7822 0.3968 1.8273 0.044(3) Uiso 1 4 calc R . .
C024 C 0.8468(3) 0.34122(17) 1.6828(7) 0.0376(11) Uani 1 4 d . . .
C027 C 0.8314(3) 0.30231(19) 1.8240(8) 0.0451(12) Uani 1 4 d . . .
C025 C 0.8948(3) 0.33121(18) 1.5202(7) 0.0423(12) Uani 1 4 d . . .
H025 H 0.9181 0.2987 1.4981 0.044(3) Uiso 1 4 calc R . .
C026 C 0.9084(3) 0.36920(16) 1.3902(8) 0.0394(11) Uani 1 4 d . . .
H026 H 0.9409 0.3622 1.2787 0.044(3) Uiso 1 4 calc R . .

loop_
_atom_site_aniso_label
_atom_site_aniso_U_11
_atom_site_aniso_U_22
_atom_site_aniso_U_33
_atom_site_aniso_U_23
_atom_site_aniso_U_13
_atom_site_aniso_U_12
F1 0.208(5) 0.058(2) 0.039(2) 0.0058(17) -0.003(3) 0.004(3)
F2 0.092(3) 0.088(3) 0.144(4) 0.067(3) 0.034(3) 0.046(2)
F3 0.107(3) 0.082(3) 0.086(3) 0.037(2) -0.030(3) -0.046(2)
F01 0.211(6) 0.204(6) 0.155(5) 0.142(5) -0.121(5) -0.146(5)
F02 0.101(3) 0.119(4) 0.166(5) 0.090(4) 0.070(3) 0.031(3)
F03 0.345(9) 0.042(2) 0.105(4) 0.014(2) 0.107(5) 0.016(3)
C1 0.036(2) 0.043(3) 0.033(3) -0.002(2) -0.002(2) 0.006(2)
C11 0.032(2) 0.043(3) 0.036(3) 0.005(2) 0.005(2) 0.005(2)
C2 0.034(2) 0.043(3) 0.038(3) -0.002(2) -0.003(2) 0.007(2)
C12 0.043(3) 0.049(3) 0.039(3) -0.002(2) 0.007(3) 0.002(2)
C13 0.055(3) 0.074(4) 0.028(3) 0.000(3) 0.001(3) 0.005(3)
C14 0.057(3) 0.063(4) 0.036(3) 0.017(3) 0.003(3) 0.008(3)
C14A 0.039(3) 0.049(3) 0.037(3) 0.016(2) 0.011(2) 0.001(2)
C15 0.060(3) 0.046(3) 0.057(4) 0.020(3) 0.023(3) 0.003(3)
C16 0.057(3) 0.038(3) 0.066(4) 0.001(3) 0.013(3) -0.004(2)
C17 0.043(3) 0.049(3) 0.053(3) 0.001(3) 0.002(3) -0.009(2)
C18 0.036(2) 0.040(3) 0.045(3) 0.006(2) -0.003(2) 0.000(2)
C18A 0.027(2) 0.046(3) 0.034(3) 0.005(2) 0.005(2) 0.005(2)
C01 0.033(2) 0.038(2) 0.031(2) -0.007(2) 0.002(2) -0.0048(19)
C011 0.030(2) 0.035(2) 0.037(3) 0.000(2) -0.001(2) 0.0007(19)
C02 0.036(2) 0.037(2) 0.037(3) -0.002(2) 0.002(2) -0.002(2)
C212 0.046(3) 0.040(3) 0.040(3) -0.003(2) -0.005(3) 0.006(2)
C013 0.052(3) 0.058(3) 0.032(3) -0.004(3) -0.003(2) 0.006(3)
C014 0.048(3) 0.052(3) 0.038(3) 0.008(3) -0.003(2) 0.002(2)
C04A 0.037(3) 0.044(3) 0.039(3) 0.004(2) -0.008(2) 0.003(2)
C015 0.046(3) 0.040(3) 0.053(3) 0.011(3) -0.007(3) 0.003(2)
C016 0.052(3) 0.032(2) 0.060(4) -0.001(3) -0.011(3) 0.001(2)
C017 0.050(3) 0.044(3) 0.044(3) -0.014(3) -0.011(3) 0.008(2)
C018 0.043(3) 0.036(2) 0.041(3) 0.004(2) -0.002(2) 0.002(2)
C08A 0.030(2) 0.032(2) 0.036(3) 0.000(2) -0.005(2) -0.0009(19)
C21 0.033(2) 0.031(2) 0.035(2) -0.002(2) 0.002(2) 0.004(2)
C22 0.042(2) 0.038(2) 0.042(3) -0.003(2) -0.005(2) -0.002(2)
C23 0.047(3) 0.040(3) 0.033(3) -0.004(2) -0.012(2) -0.002(2)
C24 0.037(2) 0.033(2) 0.033(2) -0.004(2) -0.002(2) 0.003(2)
C27 0.052(3) 0.039(3) 0.049(3) -0.004(3) 0.005(3) 0.003(2)
C25 0.044(3) 0.029(2) 0.042(3) -0.004(2) 0.003(2) 0.001(2)
C26 0.030(2) 0.036(2) 0.037(3) -0.007(2) -0.005(2) 0.0005(19)
C021 0.030(2) 0.033(2) 0.040(3) -0.004(2) 0.000(2) -0.0010(18)
C022 0.043(3) 0.031(2) 0.045(3) -0.007(2) 0.005(2) -0.001(2)
C023 0.046(3) 0.037(2) 0.036(3) -0.009(2) 0.008(2) 0.002(2)
C024 0.036(2) 0.037(2) 0.040(3) -0.001(2) 0.004(2) -0.004(2)
C027 0.046(3) 0.045(3) 0.045(3) 0.005(3) 0.004(3) -0.009(2)
C025 0.041(3) 0.036(3) 0.050(3) -0.006(2) 0.009(3) 0.005(2)
C026 0.039(2) 0.039(2) 0.040(3) -0.003(2) 0.010(2) 0.005(2)

loop_
_geom_bond_atom_site_label_1
_geom_bond_atom_site_label_2
_geom_bond_distance
_geom_bond_site_symmetry_2
_geom_bond_publ_flag
F1 C27 1.327(6) . ?
F2 C27 1.308(6) . ?
F3 C27 1.328(6) . ?
F01 C027 1.256(7) . ?
F02 C027 1.268(6) . ?
F03 C027 1.293(6) . ?
C1 C2 1.325(6) . ?
C1 C11 1.465(6) . ?
C11 C12 1.374(7) . ?
C11 C18A 1.436(7) . ?
C2 C21 1.460(6) . ?
C12 C13 1.403(7) . ?
C13 C14 1.351(7) . ?
C14 C14A 1.403(8) . ?
C14A C18A 1.425(7) . ?
C14A C15 1.414(8) . ?
C15 C16 1.347(8) . ?
C16 C17 1.388(7) . ?
C17 C18 1.368(7) . ?
C18 C18A 1.418(7) . ?
C01 C02 1.329(6) . ?
C01 C011 1.481(6) . ?
C011 C212 1.381(7) . ?
C011 C08A 1.442(6) . ?
C02 C021 1.462(6) . ?
C212 C013 1.395(7) . ?
C013 C014 1.356(7) . ?
C014 C04A 1.419(7) . ?
C04A C015 1.405(7) . ?
C04A C08A 1.419(7) . ?
C015 C016 1.360(7) . ?
C016 C017 1.395(8) . ?
C017 C018 1.369(7) . ?
C018 C08A 1.411(7) . ?
C21 C26 1.386(6) . ?
C21 C22 1.405(7) . ?
C22 C23 1.378(7) . ?
C23 C24 1.382(6) . ?
C24 C25 1.379(6) . ?
C24 C27 1.475(7) . ?
C25 C26 1.390(6) . ?
C021 C026 1.401(6) . ?
C021 C022 1.397(7) . ?
C022 C023 1.373(7) . ?
C023 C024 1.405(6) . ?
C024 C025 1.389(6) . ?
C024 C027 1.465(7) . ?
C025 C026 1.389(7) . ?

loop_
_cod_related_entry_id
_cod_related_entry_database
_cod_related_entry_code
1 ChemSpider 28558547
